data_4330862
loop_
_publ_author_name
'Alexey Y. Timoshkin'
'Michael Bodensteiner'
'Tatiana N. Sevastianova'
'Anna S. Lisovenko'
'Elena I. Davydova'
'Manfred Scheer'
'Christian Gra\&sl'
'Alina V. Butlak'

_publ_section_title
;
 Do Solid-State Structures Reflect Lewis Acidity Trends of Heavier Group
 13 Trihalides? Experimental and Theoretical Case Study
;
_journal_name_full 'Inorganic Chemistry'
_journal_page_first 11602
_journal_page_last 11611
_journal_paper_doi 10.1021/ic301507c
_journal_volume 51
_journal_year 2012
_chemical_compound_source 'see text'
_chemical_formula_moiety 'C5 H5 Br3 Ga N'
_chemical_formula_sum 'C5 H5 Br3 Ga N'
_chemical_formula_weight 388.52
_chemical_name_systematic ?
_space_group_IT_number 14
_symmetry_cell_setting monoclinic
_symmetry_Int_Tables_number 14
_symmetry_space_group_name_Hall '-P 2yn'
_symmetry_space_group_name_H-M 'P 1 21/n 1'
_atom_sites_solution_hydrogens geom
_atom_sites_solution_primary direct
_atom_sites_solution_secondary difmap
_cell_angle_alpha 90
_cell_angle_beta 102.686(3)
_cell_angle_gamma 90
_cell_formula_units_Z 4
_cell_length_a 6.6618(2)
_cell_length_b 16.1465(4)
_cell_length_c 9.4029(3)
_cell_measurement_reflns_used 4901
_cell_measurement_temperature 123(1)
_cell_measurement_theta_max 66.5050
_cell_measurement_theta_min 4.8058
_cell_volume 986.73(5)
_computing_cell_refinement
;
CrysAlisPro, Oxford Diffraction Ltd.,
Version 1.171.33.41 (release 06-05-2009 CrysAlis171 .NET)
(compiled May  6 2009,17:20:42)
;
_computing_data_collection
;
CrysAlisPro, Oxford Diffraction Ltd.,
Version 1.171.33.41 (release 06-05-2009 CrysAlis171 .NET)
(compiled May  6 2009,17:20:42)
;
_computing_data_reduction
;
CrysAlisPro, Oxford Diffraction Ltd.,
Version 1.171.33.41 (release 06-05-2009 CrysAlis171 .NET)
(compiled May  6 2009,17:20:42)
;
_computing_molecular_graphics 'PLATON (Spek, 1990)'
_computing_publication_material 'PLATON (Spek, 2003)'
_computing_structure_refinement 'SHELXL-97 (Sheldrick, 1997)'
_computing_structure_solution 'SIR-97 (Altomare, 1999)'
_diffrn_ambient_temperature 123(1)
_diffrn_detector_area_resol_mean 10.5431
_diffrn_measured_fraction_theta_full 0.990
_diffrn_measured_fraction_theta_max 0.990
_diffrn_measurement_device_type 'Xcalibur, Ruby, Gemini ultra'
_diffrn_measurement_method '\w scans'
_diffrn_radiation_monochromator mirror
_diffrn_radiation_probe x-ray
_diffrn_radiation_source 'Enhance Ultra (Cu) x-ray Source'
_diffrn_radiation_type CuK\a
_diffrn_radiation_wavelength 1.54178
_diffrn_reflns_av_R_equivalents 0.0250
_diffrn_reflns_av_sigmaI/netI 0.0181
_diffrn_reflns_limit_h_max 7
_diffrn_reflns_limit_h_min -6
_diffrn_reflns_limit_k_max 19
_diffrn_reflns_limit_k_min -18
_diffrn_reflns_limit_l_max 10
_diffrn_reflns_limit_l_min -11
_diffrn_reflns_number 5481
_diffrn_reflns_reduction_process
;
;
_diffrn_reflns_theta_full 66.60
_diffrn_reflns_theta_max 66.60
_diffrn_reflns_theta_min 5.48
_exptl_absorpt_coefficient_mu 17.519
_exptl_absorpt_correction_T_max 0.612
_exptl_absorpt_correction_T_min 0.194
_exptl_absorpt_correction_type multi-scan
_exptl_absorpt_process_details
;
CrysAlisPro, Oxford Diffraction Ltd.,
Version 1.171.33.41 (release 06-05-2009 CrysAlis171 .NET)
(compiled May  6 2009,17:20:42)
empirical absorption correction using spherical harmonics,
implemented in SCALE3 ABSPACK scaling algorithm.
;
_exptl_crystal_colour colourless
_exptl_crystal_density_diffrn 2.615
_exptl_crystal_density_method 'Not Measured'
_exptl_crystal_description rod
_exptl_crystal_F_000 712
_exptl_crystal_size_max 0.19
_exptl_crystal_size_mid 0.03
_exptl_crystal_size_min 0.03
_refine_diff_density_max 0.586
_refine_diff_density_min -0.614
_refine_diff_density_rms 0.156
_refine_ls_extinction_method none
_refine_ls_goodness_of_fit_ref 1.090
_refine_ls_hydrogen_treatment refall
_refine_ls_matrix_type full
_refine_ls_number_constraints 0
_refine_ls_number_parameters 111
_refine_ls_number_reflns 1721
_refine_ls_number_restraints 0
_refine_ls_restrained_S_all 1.090
_refine_ls_R_factor_all 0.0247
_refine_ls_R_factor_gt 0.0227
_refine_ls_shift/su_max 0.001
_refine_ls_shift/su_mean 0.000
_refine_ls_structure_factor_coef Fsqd
_refine_ls_weighting_details 'calc w=1/[\s^2^(Fo^2^)+(0.0391P)^2^+0.7911P] where P=(Fo^2^+2Fc^2^)/3'
_refine_ls_weighting_scheme calc
_refine_ls_wR_factor_gt 0.0596
_refine_ls_wR_factor_ref 0.0607
_reflns_number_gt 1623
_reflns_number_total 1721
_reflns_threshold_expression I>2\s(I)
_cod_data_source_file ic301507c_si_002_02.cif
_cod_data_source_block ayt15
_cod_original_sg_symbol_H-M 'P 21/n'
_cod_database_code 4330862

loop_
_symmetry_equiv_pos_site_id
_symmetry_equiv_pos_as_xyz
1 x,y,z
2 1/2-x,1/2+y,1/2-z
3 -x,-y,-z
4 1/2+x,1/2-y,1/2+z

loop_
_atom_site_aniso_label
_atom_site_aniso_U_11
_atom_site_aniso_U_22
_atom_site_aniso_U_33
_atom_site_aniso_U_23
_atom_site_aniso_U_13
_atom_site_aniso_U_12
Br1 0.0189(2) 0.0269(2) 0.0400(2) 0.0053(1) 0.0085(2) -0.0017(1)
Br2 0.0276(2) 0.0283(2) 0.0241(2) 0.0035(1) 0.0032(1) 0.0039(1)
Br3 0.0323(2) 0.0313(2) 0.0263(2) -0.0092(1) 0.0101(2) -0.0046(1)
Ga1 0.0184(2) 0.0183(2) 0.0205(2) 0.0001(1) 0.0052(2) -0.0011(1)
N1 0.0170(12) 0.0190(12) 0.0207(12) -0.0015(9) 0.0040(9) 0.0002(10)
C1 0.0194(16) 0.0244(15) 0.0230(14) 0.0008(12) 0.0059(12) 0.0021(13)
C2 0.0245(16) 0.0263(15) 0.0305(16) 0.0043(13) 0.0113(14) -0.0020(14)
C3 0.0320(18) 0.0183(16) 0.0359(19) 0.0017(12) 0.0040(15) -0.0007(14)
C4 0.0278(18) 0.0236(16) 0.0316(16) -0.0083(13) 0.0063(14) -0.0004(13)
C5 0.0236(16) 0.0253(15) 0.0254(15) 0.0008(12) 0.0106(13) 0.0016(13)

loop_
_atom_site_label
_atom_site_type_symbol
_atom_site_thermal_displace_type
_atom_site_fract_x
_atom_site_fract_y
_atom_site_fract_z
_atom_site_occupancy
_atom_site_U_iso_or_equiv
Br1 Br Uani 1.43485(5) 0.31347(2) 0.27561(4) 1.000 0.0283(1)
Br2 Br Uani 0.90282(5) 0.37305(2) 0.06387(4) 1.000 0.0270(1)
Br3 Br Uani 1.01757(5) 0.37501(2) 0.47947(4) 1.000 0.0294(1)
Ga1 Ga Uani 1.08864(6) 0.31430(2) 0.27540(4) 1.000 0.0189(1)
N1 N Uani 1.0092(4) 0.19616(15) 0.2740(3) 1.000 0.0189(7)
C1 C Uani 0.8802(5) 0.1679(2) 0.3549(3) 1.000 0.0221(9)
C2 C Uani 0.8331(5) 0.0850(2) 0.3586(4) 1.000 0.0263(9)
C3 C Uani 0.9197(5) 0.0297(2) 0.2778(4) 1.000 0.0293(10)
C4 C Uani 1.0541(5) 0.0587(2) 0.1959(4) 1.000 0.0277(10)
C5 C Uani 1.0945(5) 0.1421(2) 0.1946(4) 1.000 0.0240(9)
H1 H Uiso 0.829(5) 0.206(2) 0.407(4) 1.000 0.013(8)
H2 H Uiso 0.748(6) 0.069(2) 0.417(4) 1.000 0.030(10)
H3 H Uiso 0.887(6) -0.023(3) 0.284(4) 1.000 0.030(10)
H4 H Uiso 1.112(7) 0.022(3) 0.140(5) 1.000 0.045(12)
H5 H Uiso 1.180(6) 0.164(2) 0.143(4) 1.000 0.021(8)

loop_
_atom_type_symbol
_atom_type_description
_atom_type_scat_dispersion_real
_atom_type_scat_dispersion_imag
_atom_type_scat_source
N N 0.0311 0.0180 'International Tables Vol C Tables 4.2.6.8 and 6.1.1.4'
Ga Ga -1.2846 0.7763 'International Tables Vol C Tables 4.2.6.8 and 6.1.1.4'
Br Br -0.6763 1.2805 'International Tables Vol C Tables 4.2.6.8 and 6.1.1.4'
H H 0.0000 0.0000 'International Tables Vol C Tables 4.2.6.8 and 6.1.1.4'
C C 0.0181 0.0091 'International Tables Vol C Tables 4.2.6.8 and 6.1.1.4'

loop_
_geom_angle_atom_site_label_1
_geom_angle_atom_site_label_2
_geom_angle_atom_site_label_3
_geom_angle
_geom_angle_publ_flag
Br1 Ga1 Br2 110.54(2) yes
Br1 Ga1 Br3 113.06(2) yes
Br1 Ga1 N1 105.09(8) yes
Br2 Ga1 Br3 112.06(2) yes
Br2 Ga1 N1 107.40(8) yes
Br3 Ga1 N1 108.26(8) yes
Ga1 N1 C1 121.7(2) yes
Ga1 N1 C5 118.8(2) yes
C1 N1 C5 119.4(3) yes
N1 C1 C2 121.4(3) yes
C1 C2 C3 119.4(3) no
C2 C3 C4 119.2(3) no
C3 C4 C5 119.2(3) no
N1 C5 C4 121.4(3) yes
N1 C1 H1 116(2) no
C2 C1 H1 122(2) no
C1 C2 H2 118(2) no
C3 C2 H2 123(2) no
C2 C3 H3 117(3) no
C4 C3 H3 124(3) no
C3 C4 H4 120(3) no
C5 C4 H4 121(3) no
N1 C5 H5 116(2) no
C4 C5 H5 123(2) no

loop_
_geom_bond_atom_site_label_1
_geom_bond_atom_site_label_2
_geom_bond_distance
_geom_bond_publ_flag
Br1 Ga1 2.3060(5) yes
Br2 Ga1 2.3037(5) yes
Br3 Ga1 2.2948(5) yes
Ga1 N1 1.979(2) yes
N1 C1 1.346(4) yes
N1 C5 1.352(4) yes
C1 C2 1.377(5) no
C2 C3 1.378(5) no
C3 C4 1.385(5) no
C4 C5 1.374(5) no
C1 H1 0.90(3) no
C2 H2 0.91(4) no
C3 H3 0.88(5) no
C4 H4 0.93(5) no
C5 H5 0.90(4) no

loop_
_geom_contact_atom_site_label_1
_geom_contact_atom_site_label_2
_geom_contact_distance
_geom_contact_site_symmetry_2
_geom_contact_publ_flag
Br1 Br2 3.7884(5) . no
Br1 Br3 3.8379(5) . no
Br1 N1 3.407(3) . no
Br1 C1 3.730(3) 1_655 no
Br1 C5 3.552(3) . no
Br1 C3 3.687(3) 2_755 no
Br2 C5 3.634(4) 4_454 no
Br2 N1 3.523(3) 4_454 no
Br2 N1 3.457(3) . no
Br2 Br1 3.7884(5) . no
Br2 Br3 3.8137(5) . no
Br2 C1 3.663(3) 4_454 no
Br3 N1 3.468(3) . no
Br3 C1 3.595(3) . no
Br3 Br2 3.8137(5) . no
Br3 Br1 3.8379(5) . no
Br1 H5 3.06(3) . no
Br1 H3 3.00(5) 2_755 no
Br1 H1 3.16(3) 1_655 no
Br2 H2 3.08(4) 4_554 no
Br2 H3 3.13(4) 2_655 no
Br3 H1 3.02(3) . no
Br3 H5 3.06(4) 4_455 no
N1 Br1 3.407(3) . no
N1 Br2 3.457(3) . no
N1 Br3 3.468(3) . no
N1 Br2 3.523(3) 4_555 no
C1 Br1 3.730(3) 1_455 no
C1 Br2 3.663(3) 4_555 no
C3 Br1 3.687(3) 2_745 no
C5 Br2 3.634(4) 4_555 no
H1 Br1 3.16(3) 1_455 no
H1 Br3 3.02(3) . no
H2 Br2 3.08(4) 4_455 no
H3 Br1 3.00(5) 2_745 no
H3 Br2 3.13(4) 2_645 no
H5 Br1 3.06(3) . no
H5 Br3 3.06(4) 4_554 no

loop_
_geom_torsion_atom_site_label_1
_geom_torsion_atom_site_label_2
_geom_torsion_atom_site_label_3
_geom_torsion_atom_site_label_4
_geom_torsion
_geom_torsion_publ_flag
Br1 Ga1 N1 C1 139.4(2) no
Br1 Ga1 N1 C5 -37.6(3) no
Br2 Ga1 N1 C1 -102.9(2) no
Br2 Ga1 N1 C5 80.1(3) no
Br3 Ga1 N1 C1 18.3(3) no
Br3 Ga1 N1 C5 -158.7(2) no
Ga1 N1 C1 C2 -177.0(2) no
C5 N1 C1 C2 0.0(5) no
Ga1 N1 C5 C4 176.3(3) no
C1 N1 C5 C4 -0.7(5) no
N1 C1 C2 C3 0.0(5) no
C1 C2 C3 C4 0.7(5) no
C2 C3 C4 C5 -1.4(5) no
C3 C4 C5 N1 1.4(5) no
